data_2104668
loop_
_publ_author_name
'Baikie, Tom'
'Pramana, Stevin S.'
'Ferraris, Cristiano'
'Huang, Yizhong'
'Kendrick, Emma'
'Knight, Kevin S.'
'Ahmad, Zahara'
'White, T. J.'

_publ_section_title
;
 Polysomatic apatites
;
_journal_coeditor_code BK5091
_journal_issue 1
_journal_name_full 'Acta Crystallographica Section B'
_journal_page_first 1
_journal_page_last 16
_journal_paper_doi 10.1107/S0108768109053981
_journal_volume 66
_journal_year 2010
_chemical_formula_sum 'Bi3 Ge9 Na3 O33 Pb9'
_chemical_formula_weight 3742.181
_space_group_IT_number 143
_symmetry_cell_setting hexagonal
_symmetry_space_group_name_Hall 'P 3'
_symmetry_space_group_name_H-M 'P 3'
_cell_angle_alpha 90
_cell_angle_beta 90
_cell_angle_gamma 120
_cell_formula_units_Z 1
_cell_length_a 10.08745(3)
_cell_length_b 10.08745(3)
_cell_length_c 10.40506(7)
_cell_volume 916.934(7)
_diffrn_ambient_temperature 298
_diffrn_measurement_device_type 'ISIS HRPD'
_diffrn_radiation_probe neutron
_diffrn_radiation_type neutron
_pd_meas_number_of_points 4540
_pd_meas_scan_method tof
_pd_proc_ls_prof_R_factor 0.053
_pd_proc_ls_prof_wR_expected 0.018
_pd_proc_ls_prof_wR_factor 0.045
_pd_spec_mounting 'vanadium can with He exchange gas'
_pd_spec_mount_mode transmission
_pd_spec_shape cylinder
_refine_ls_goodness_of_fit_all 2.50
_refine_ls_number_parameters 96
_refine_ls_number_restraints 0
_reflns_number_total 1100
_cod_data_source_file bk5091.cif
_cod_data_source_block Bi3Na3Pb9Ge9O33
_cod_depositor_comments
;
 Adding the _chemical_formula_sum data item after consulting the original
 publication.

 Antanas Vaitkus,
 2017-08-07
;
_cod_original_cell_volume 916.930(10)
_cod_database_code 2104668

loop_
_symmetry_equiv_pos_site_id
_symmetry_equiv_pos_as_xyz
1 '-x+y, -x, z'
2 '-y, x-y, z'
3 'x, y, z'

loop_
_atom_site_type_symbol
_atom_site_label
_atom_site_fract_x
_atom_site_fract_y
_atom_site_fract_z
_atom_site_U_iso_or_equiv
_atom_site_occupancy
Pb2+ Pb1 0.3333 0.6667 0.326(5) 0.025(2) 0.320
Na1+ Na1 0.3333 0.6667 0.326(5) 0.025(2) 0.173
Bi3+ Bi1 0.3333 0.6667 0.326(5) 0.025(2) 0.507
Na1+ Na2 0.3333 0.6667 0.643(6) 0.023(2) 0.323
Bi3+ Bi2 0.3333 0.6667 0.643(6) 0.023(2) 0.677
Na1+ Na3 0.6667 0.3333 0.296(5) 0.032(3) 0.198
Bi3+ Bi3 0.6667 0.3333 0.296(5) 0.032(3) 0.802
Na1+ Na4 0.6667 0.3333 0.684(5) 0.0170(10) 0.253
Bi3+ Bi4 0.6667 0.3333 0.684(5) 0.0170(10) 0.747
Na1+ Na5 0.3333 0.6667 0.997 0.035(3) 0.726
Bi3+ Bi5 0.3333 0.6667 0.997 0.035(3) 0.274
Na1+ Na6 0.6667 0.3333 -0.034(6) 0.032(3) 1.
Pb2+ Pb7 0.2648(9) 0.2666(10) 0.167(5) 0.017(2) 0.995
Na1+ Na7 0.2648(9) 0.2666(10) 0.167(5) 0.017(2) 0.005
Pb2+ Pb8 0.2574(10) 0.2621(11) 0.810(5) 0.016(2) 0.901
Na1+ Na8 0.2574(10) 0.2621(11) 0.810(5) 0.016(2) 0.099
Pb2+ Pb9 0.2443(5) 0.9969(7) 0.489(5) 0.025(2) 0.975
Na1+ Na9 0.2443(5) 0.9969(7) 0.489(5) 0.025(2) 0.015
Ge4+ Ge1 0.0127(12) 0.3971(12) 0.1420(10) 0.021(2) 1.
Ge4+ Ge2 0.0169(13) 0.3959(12) 0.833(5) 0.017(2) 1.
Ge4+ Ge3 0.3994(6) 0.3932(6) 0.486(5) 0.014(2) 1.
O2- O1 0.0707(14) 0.2950(10) 0.248(5) 0.025(2) 1.
O2- O2 0.0888(15) 0.3331(13) 0.718(5) 0.021(2) 1.
O2- O3 0.119(2) 0.597(2) 0.165(5) 0.044(4) 1.
O2- O4 0.1158(18) 0.6002(18) 0.830(5) 0.033(3) 1.
O2- O5 0.8245(14) 0.3306(15) 0.150(5) 0.022(2) 1.
O2- O6 0.8128(16) 0.3126(16) 0.831(5) 0.026(3) 1.
O2- O7 0.0677(7) 0.3550(7) 0.989(6) 0.023(2) 1.
O2- O8 0.2906(8) 0.4852(7) 0.491(6) 0.027(3) 1.
O2- O9 0.5961(9) 0.5108(10) 0.514(5) 0.029(3) 1.
O2- O10 0.3751(17) 0.2795(16) 0.354(5) 0.041(4) 1.
O2- O11 0.3334(16) 0.2534(16) 0.609(5) 0.029(3) 1.
